data_7018406
loop_
_publ_author_name
'Sun, Hongsui'
'Ritch, Jamie S.'
'Hayes, Paul G.'

_publ_section_title
;
 Ring-opening polymerisation of rac-lactide mediated by cationic zinc
 complexes featuring P-stereogenic bisphosphinimine ligands.
;
_journal_issue 13
_journal_name_full 'Dalton transactions (Cambridge, England : 2003)'
_journal_page_first 3701
_journal_page_last 3713
_journal_paper_doi 10.1039/c2dt11954d
_journal_volume 41
_journal_year 2012
_chemical_formula_sum 'C26 H28 B2 O P2'
_chemical_formula_weight 440.04
_chemical_name_systematic
;

?

;
_space_group_IT_number 4
_symmetry_cell_setting monoclinic
_symmetry_space_group_name_Hall 'P 2yb'
_symmetry_space_group_name_H-M 'P 1 21 1'
_atom_sites_solution_hydrogens geom
_atom_sites_solution_primary direct
_atom_sites_solution_secondary difmap
_audit_creation_method SHELXL-97
_cell_angle_alpha 90.00
_cell_angle_beta 106.329(2)
_cell_angle_gamma 90.00
_cell_formula_units_Z 4
_cell_length_a 9.0916(15)
_cell_length_b 26.778(5)
_cell_length_c 10.3509(17)
_cell_measurement_reflns_used 9168
_cell_measurement_temperature 173(2)
_cell_measurement_theta_max 27.47
_cell_measurement_theta_min 2.19
_cell_volume 2418.3(7)
_computing_cell_refinement 'Bruker SMART'
_computing_data_collection 'Bruker SMART'
_computing_data_reduction 'Bruker SAINT'
_computing_molecular_graphics 'Bruker SHELXTL'
_computing_publication_material 'Bruker SHELXTL'
_computing_structure_refinement 'SHELXL-97 (Sheldrick, 1997)'
_computing_structure_solution 'SHELXS-97 (Sheldrick, 1990)'
_diffrn_ambient_temperature 173(2)
_diffrn_measured_fraction_theta_full 0.999
_diffrn_measured_fraction_theta_max 0.994
_diffrn_measurement_device_type 'CCD area detector'
_diffrn_measurement_method 'phi and omega scans'
_diffrn_radiation_monochromator graphite
_diffrn_radiation_source 'fine-focus sealed tube'
_diffrn_radiation_type MoK\a
_diffrn_radiation_wavelength 0.71073
_diffrn_reflns_av_R_equivalents 0.0364
_diffrn_reflns_av_sigmaI/netI 0.0405
_diffrn_reflns_limit_h_max 11
_diffrn_reflns_limit_h_min -11
_diffrn_reflns_limit_k_max 34
_diffrn_reflns_limit_k_min -34
_diffrn_reflns_limit_l_max 13
_diffrn_reflns_limit_l_min -13
_diffrn_reflns_number 27690
_diffrn_reflns_theta_full 25.00
_diffrn_reflns_theta_max 27.52
_diffrn_reflns_theta_min 2.05
_exptl_absorpt_coefficient_mu 0.196
_exptl_absorpt_correction_T_max 0.9487
_exptl_absorpt_correction_T_min 0.9354
_exptl_absorpt_correction_type multi-scan
_exptl_absorpt_process_details 'SADABS (Bruker, 2008)'
_exptl_crystal_colour colorless
_exptl_crystal_density_diffrn 1.209
_exptl_crystal_density_method 'not measured'
_exptl_crystal_description Block
_exptl_crystal_F_000 928
_exptl_crystal_size_max 0.35
_exptl_crystal_size_mid 0.28
_exptl_crystal_size_min 0.27
_refine_diff_density_max 0.507
_refine_diff_density_min -0.650
_refine_diff_density_rms 0.061
_refine_ls_abs_structure_details 'Flack H D (1983), Acta Cryst. A39, 876-881'
_refine_ls_abs_structure_Flack 0.44(11)
_refine_ls_extinction_method none
_refine_ls_goodness_of_fit_ref 1.191
_refine_ls_hydrogen_treatment constr
_refine_ls_matrix_type full
_refine_ls_number_parameters 567
_refine_ls_number_reflns 11011
_refine_ls_number_restraints 1
_refine_ls_restrained_S_all 1.191
_refine_ls_R_factor_all 0.0688
_refine_ls_R_factor_gt 0.0617
_refine_ls_shift/su_max 0.000
_refine_ls_shift/su_mean 0.000
_refine_ls_structure_factor_coef Fsqd
_refine_ls_weighting_details 'calc w=1/[\s^2^(Fo^2^)+(0.0182P)^2^+3.2012P] where P=(Fo^2^+2Fc^2^)/3'
_refine_ls_weighting_scheme calc
_refine_ls_wR_factor_gt 0.1373
_refine_ls_wR_factor_ref 0.1403
_reflns_number_gt 9750
_reflns_number_total 11011
_reflns_threshold_expression >2sigma(I)
_cod_data_source_file c2dt11954d.txt
_cod_data_source_block ph10037_0m
_cod_depositor_comments
;
The following automatic conversions were performed:

'_symmetry_cell_setting' value 'Monoclinic' changed to 'monoclinic'
according to /home/saulius/struct/CIF-dictionaries/cif_core.dic
dictionary named 'cif_core.dic' version 2.4.1 from 2010-06-29.

Automatic conversion script
Id: cif_fix_values 1715 2011-07-08 13:25:40Z adriana 
;
_cod_original_sg_symbol_H-M P2(1)
_cod_database_code 7018406

loop_
_symmetry_equiv_pos_as_xyz
'x, y, z'
'-x, y+1/2, -z'

loop_
_atom_site_label
_atom_site_type_symbol
_atom_site_fract_x
_atom_site_fract_y
_atom_site_fract_z
_atom_site_U_iso_or_equiv
_atom_site_adp_type
_atom_site_occupancy
_atom_site_symmetry_multiplicity
_atom_site_calc_flag
_atom_site_refinement_flags
P1 P 0.82586(12) 0.02957(4) -0.09876(11) 0.0345(2) Uani 1 1 d .
P2 P 0.52739(15) -0.03338(4) 0.29474(13) 0.0442(3) Uani 1 1 d .
O1 O 0.6958(3) 0.04475(10) 0.1521(3) 0.0330(6) Uani 1 1 d .
B1 B 0.9245(6) 0.0397(3) -0.2366(6) 0.0501(14) Uani 1 1 d .
H1A H 0.8696 0.0655 -0.2989 0.075 Uiso 1 1 calc R
H1B H 0.9240 0.0084 -0.2858 0.075 Uiso 1 1 calc R
H1C H 1.0305 0.0504 -0.1960 0.075 Uiso 1 1 calc R
B2 B 0.4307(11) -0.0636(3) 0.4166(10) 0.094(3) Uani 1 1 d .
H2A H 0.3393 -0.0443 0.4176 0.140 Uiso 1 1 calc R
H2B H 0.5022 -0.0641 0.5073 0.140 Uiso 1 1 calc R
H2C H 0.4008 -0.0978 0.3876 0.140 Uiso 1 1 calc R
C1 C 0.8264(5) 0.08450(15) 0.0029(4) 0.0327(9) Uani 1 1 d .
C2 C 0.8869(5) 0.12969(17) -0.0262(5) 0.0397(10) Uani 1 1 d .
H2 H 0.9315 0.1314 -0.0988 0.048 Uiso 1 1 calc R
C3 C 0.8827(5) 0.17245(17) 0.0499(5) 0.0440(11) Uani 1 1 d .
H3 H 0.9248 0.2027 0.0279 0.053 Uiso 1 1 calc R
C4 C 0.8194(5) 0.17189(16) 0.1557(5) 0.0402(10) Uani 1 1 d .
H4 H 0.8170 0.2015 0.2058 0.048 Uiso 1 1 calc R
C5 C 0.7584(4) 0.12737(15) 0.1888(4) 0.0330(9) Uani 1 1 d .
C6 C 0.7631(4) 0.08547(14) 0.1090(4) 0.0311(8) Uani 1 1 d .
C7 C 0.6842(4) 0.11168(15) 0.2879(4) 0.0331(9) Uani 1 1 d .
C8 C 0.6488(5) 0.13319(17) 0.3972(4) 0.0436(11) Uani 1 1 d .
H8 H 0.6733 0.1672 0.4197 0.052 Uiso 1 1 calc R
C9 C 0.5780(6) 0.10481(19) 0.4724(5) 0.0480(12) Uani 1 1 d .
H9 H 0.5545 0.1195 0.5477 0.058 Uiso 1 1 calc R
C10 C 0.5392(5) 0.05442(18) 0.4411(4) 0.0431(10) Uani 1 1 d .
H10 H 0.4873 0.0360 0.4934 0.052 Uiso 1 1 calc R
C11 C 0.6488(4) 0.06127(15) 0.2616(4) 0.0311(8) Uani 1 1 d .
C12 C 0.5769(5) 0.03158(17) 0.3337(4) 0.0374(9) Uani 1 1 d .
C13 C 0.9162(5) -0.01917(18) 0.0167(5) 0.0456(11) Uani 1 1 d .
H13A H 1.0237 -0.0105 0.0588 0.068 Uiso 1 1 calc R
H13B H 0.9108 -0.0507 -0.0323 0.068 Uiso 1 1 calc R
H13C H 0.8631 -0.0228 0.0865 0.068 Uiso 1 1 calc R
C14 C 0.4089(6) -0.0340(2) 0.1234(6) 0.0596(14) Uani 1 1 d .
H14A H 0.3089 -0.0192 0.1190 0.089 Uiso 1 1 calc R
H14B H 0.3947 -0.0685 0.0907 0.089 Uiso 1 1 calc R
H14C H 0.4584 -0.0145 0.0672 0.089 Uiso 1 1 calc R
C15 C 0.6260(5) 0.01365(16) -0.1597(4) 0.0350(9) Uani 1 1 d .
C16 C 0.5747(5) -0.0359(2) -0.1741(6) 0.0493(13) Uani 1 1 d .
H16 H 0.6460 -0.0625 -0.1475 0.059 Uiso 1 1 calc R
C17 C 0.4213(6) -0.0460(2) -0.2268(6) 0.0586(15) Uani 1 1 d .
H17 H 0.3879 -0.0798 -0.2386 0.070 Uiso 1 1 calc R
C18 C 0.3151(5) -0.0081(2) -0.2629(5) 0.0512(13) Uani 1 1 d .
H18 H 0.2088 -0.0152 -0.2961 0.061 Uiso 1 1 calc R
C19 C 0.3678(6) 0.04104(19) -0.2493(5) 0.0489(12) Uani 1 1 d .
H19 H 0.2968 0.0678 -0.2749 0.059 Uiso 1 1 calc R
C20 C 0.5202(4) 0.05113(18) -0.1997(4) 0.0346(10) Uani 1 1 d .
H20 H 0.5539 0.0849 -0.1928 0.042 Uiso 1 1 calc R
C21 C 0.7065(5) -0.06273(16) 0.2941(5) 0.0394(10) Uani 1 1 d .
C22 C 0.8405(6) -0.05026(18) 0.3912(5) 0.0489(12) Uani 1 1 d .
H22 H 0.8381 -0.0255 0.4563 0.059 Uiso 1 1 calc R
C23 C 0.9777(7) -0.0733(2) 0.3948(6) 0.0585(14) Uani 1 1 d .
H23 H 1.0694 -0.0641 0.4609 0.070 Uiso 1 1 calc R
C24 C 0.9795(7) -0.1102(2) 0.2997(7) 0.0620(16) Uani 1 1 d .
H24 H 1.0730 -0.1261 0.2996 0.074 Uiso 1 1 calc R
C25 C 0.8471(7) -0.1232(2) 0.2078(7) 0.0623(16) Uani 1 1 d .
H25 H 0.8490 -0.1492 0.1459 0.075 Uiso 1 1 calc R
C26 C 0.7106(7) -0.10032(18) 0.2009(6) 0.0531(13) Uani 1 1 d .
H26 H 0.6199 -0.1097 0.1339 0.064 Uiso 1 1 calc R
P3 P 0.11869(12) 0.22060(4) 0.58690(11) 0.0344(2) Uani 1 1 d .
P4 P 0.42284(12) 0.27992(4) 0.19657(11) 0.0347(2) Uani 1 1 d .
O2 O 0.2497(3) 0.20352(9) 0.3377(3) 0.0280(6) Uani 1 1 d .
B3 B 0.0196(7) 0.2123(3) 0.7249(6) 0.0546(15) Uani 1 1 d .
H3A H 0.0694 0.1853 0.7853 0.082 Uiso 1 1 calc R
H3B H -0.0885 0.2040 0.6843 0.082 Uiso 1 1 calc R
H3C H 0.0271 0.2434 0.7763 0.082 Uiso 1 1 calc R
B4 B 0.5266(8) 0.3080(2) 0.0794(8) 0.0627(18) Uani 1 1 d .
H4A H 0.6246 0.2908 0.0911 0.094 Uiso 1 1 calc R
H4B H 0.5456 0.3435 0.1002 0.094 Uiso 1 1 calc R
H4C H 0.4636 0.3043 -0.0140 0.094 Uiso 1 1 calc R
C27 C 0.1169(4) 0.16502(16) 0.4876(4) 0.0318(8) Uani 1 1 d .
C28 C 0.0546(5) 0.12030(16) 0.5169(5) 0.0370(9) Uani 1 1 d .
H28 H 0.0083 0.1193 0.5885 0.044 Uiso 1 1 calc R
C29 C 0.0590(5) 0.07685(16) 0.4427(5) 0.0427(11) Uani 1 1 d .
H29 H 0.0173 0.0468 0.4663 0.051 Uiso 1 1 calc R
C30 C 0.1220(5) 0.07653(16) 0.3368(5) 0.0399(10) Uani 1 1 d .
H30 H 0.1233 0.0468 0.2871 0.048 Uiso 1 1 calc R
C31 C 0.1844(4) 0.12092(14) 0.3034(4) 0.0315(8) Uani 1 1 d .
C32 C 0.1810(4) 0.16326(14) 0.3808(4) 0.0289(8) Uani 1 1 d .
C33 C 0.2589(4) 0.13655(15) 0.2035(4) 0.0312(8) Uani 1 1 d .
C34 C 0.2953(4) 0.11380(17) 0.0939(4) 0.0371(10) Uani 1 1 d .
H34 H 0.2711 0.0797 0.0724 0.045 Uiso 1 1 calc R
C35 C 0.3669(5) 0.14214(18) 0.0185(4) 0.0419(11) Uani 1 1 d .
H35 H 0.3914 0.1273 -0.0563 0.050 Uiso 1 1 calc R
C36 C 0.4044(5) 0.19192(17) 0.0491(4) 0.0373(9) Uani 1 1 d .
H36 H 0.4538 0.2103 -0.0054 0.045 Uiso 1 1 calc R
C37 C 0.3714(4) 0.21555(15) 0.1574(4) 0.0303(8) Uani 1 1 d .
C38 C 0.2970(4) 0.18676(14) 0.2300(4) 0.0274(8) Uani 1 1 d .
C39 C 0.0317(5) 0.26890(17) 0.4692(5) 0.0437(11) Uani 1 1 d .
H39A H 0.0398 0.3009 0.5165 0.066 Uiso 1 1 calc R
H39B H -0.0766 0.2609 0.4281 0.066 Uiso 1 1 calc R
H39C H 0.0845 0.2712 0.3988 0.066 Uiso 1 1 calc R
C40 C 0.5382(6) 0.2801(2) 0.3708(5) 0.0558(13) Uani 1 1 d .
H40A H 0.4797 0.2652 0.4274 0.084 Uiso 1 1 calc R
H40B H 0.5654 0.3145 0.3999 0.084 Uiso 1 1 calc R
H40C H 0.6318 0.2607 0.3794 0.084 Uiso 1 1 calc R
C41 C 0.3183(4) 0.23519(16) 0.6486(4) 0.0316(9) Uani 1 1 d .
C42 C 0.4269(5) 0.19679(19) 0.6903(5) 0.0444(11) Uani 1 1 d .
H42 H 0.3930 0.1631 0.6841 0.053 Uiso 1 1 calc R
C43 C 0.5832(5) 0.2069(2) 0.7407(5) 0.0478(13) Uani 1 1 d .
H43 H 0.6548 0.1804 0.7659 0.057 Uiso 1 1 calc R
C44 C 0.6324(6) 0.2555(2) 0.7534(5) 0.0568(14) Uani 1 1 d .
H44 H 0.7382 0.2630 0.7888 0.068 Uiso 1 1 calc R
C45 C 0.5282(6) 0.2929(2) 0.7148(7) 0.0646(17) Uani 1 1 d .
H45 H 0.5630 0.3265 0.7246 0.077 Uiso 1 1 calc R
C46 C 0.3745(6) 0.28378(19) 0.6623(6) 0.0549(13) Uani 1 1 d .
H46 H 0.3056 0.3110 0.6349 0.066 Uiso 1 1 calc R
C47 C 0.2452(5) 0.31133(15) 0.1920(4) 0.0332(9) Uani 1 1 d .
C48 C 0.2434(6) 0.35074(18) 0.2792(5) 0.0479(11) Uani 1 1 d .
H48 H 0.3345 0.3602 0.3456 0.057 Uiso 1 1 calc R
C49 C 0.1058(8) 0.3764(2) 0.2682(6) 0.0623(15) Uani 1 1 d .
H49 H 0.1044 0.4038 0.3260 0.075 Uiso 1 1 calc R
C50 C -0.0276(7) 0.3620(2) 0.1739(6) 0.0598(15) Uani 1 1 d .
H50 H -0.1211 0.3788 0.1685 0.072 Uiso 1 1 calc R
C51 C -0.0242(5) 0.3230(2) 0.0876(6) 0.0509(12) Uani 1 1 d .
H51 H -0.1154 0.3133 0.0217 0.061 Uiso 1 1 calc R
C52 C 0.1110(5) 0.29802(17) 0.0966(5) 0.0396(10) Uani 1 1 d .
H52 H 0.1120 0.2713 0.0364 0.048 Uiso 1 1 calc R

loop_
_atom_site_aniso_label
_atom_site_aniso_U_11
_atom_site_aniso_U_22
_atom_site_aniso_U_33
_atom_site_aniso_U_23
_atom_site_aniso_U_13
_atom_site_aniso_U_12
P1 0.0348(6) 0.0381(6) 0.0340(6) 0.0042(5) 0.0154(4) -0.0004(4)
P2 0.0526(8) 0.0353(6) 0.0556(8) 0.0022(5) 0.0332(6) -0.0003(5)
O1 0.0432(17) 0.0267(14) 0.0330(15) 0.0001(11) 0.0170(12) -0.0007(11)
B1 0.042(3) 0.071(4) 0.044(3) 0.003(3) 0.023(2) -0.008(3)
B2 0.129(7) 0.063(5) 0.133(8) 0.028(5) 0.108(7) 0.012(5)
C1 0.034(2) 0.032(2) 0.031(2) 0.0058(16) 0.0067(16) -0.0004(16)
C2 0.032(2) 0.046(3) 0.038(2) 0.015(2) 0.0038(17) -0.0055(18)
C3 0.029(2) 0.035(2) 0.056(3) 0.015(2) -0.0076(19) -0.0067(17)
C4 0.038(2) 0.025(2) 0.046(3) 0.0026(18) -0.0065(19) -0.0004(17)
C5 0.028(2) 0.026(2) 0.038(2) 0.0012(16) -0.0010(16) 0.0030(15)
C6 0.030(2) 0.0267(19) 0.033(2) 0.0073(16) 0.0038(16) -0.0014(15)
C7 0.030(2) 0.033(2) 0.032(2) -0.0009(17) 0.0030(16) 0.0055(16)
C8 0.053(3) 0.035(2) 0.037(2) -0.0098(19) 0.002(2) 0.016(2)
C9 0.051(3) 0.055(3) 0.035(2) -0.008(2) 0.007(2) 0.021(2)
C10 0.046(3) 0.050(3) 0.034(2) 0.002(2) 0.0126(19) 0.014(2)
C11 0.031(2) 0.035(2) 0.028(2) -0.0030(16) 0.0100(15) 0.0082(16)
C12 0.049(3) 0.032(2) 0.033(2) 0.0043(17) 0.0140(18) 0.0091(19)
C13 0.050(3) 0.043(3) 0.045(3) 0.008(2) 0.014(2) 0.011(2)
C14 0.044(3) 0.053(3) 0.081(4) -0.015(3) 0.015(3) -0.007(2)
C15 0.045(3) 0.037(2) 0.030(2) -0.0075(17) 0.0209(18) -0.0064(18)
C16 0.028(2) 0.041(3) 0.084(4) -0.012(3) 0.026(2) -0.004(2)
C17 0.054(3) 0.043(3) 0.083(4) -0.023(3) 0.027(3) -0.009(2)
C18 0.029(2) 0.075(4) 0.052(3) -0.017(3) 0.015(2) -0.014(2)
C19 0.056(3) 0.045(3) 0.042(3) -0.004(2) 0.007(2) 0.007(2)
C20 0.020(2) 0.042(2) 0.036(2) 0.0041(19) -0.0007(16) -0.0052(16)
C21 0.048(3) 0.027(2) 0.050(3) 0.0047(19) 0.027(2) 0.0025(18)
C22 0.065(3) 0.037(3) 0.048(3) 0.000(2) 0.022(2) 0.005(2)
C23 0.056(3) 0.051(3) 0.069(4) 0.015(3) 0.018(3) 0.013(2)
C24 0.063(4) 0.042(3) 0.093(5) 0.021(3) 0.041(3) 0.019(3)
C25 0.086(4) 0.034(3) 0.082(4) -0.002(3) 0.049(4) 0.011(3)
C26 0.074(4) 0.034(3) 0.058(3) -0.007(2) 0.031(3) -0.007(2)
P3 0.0336(6) 0.0385(6) 0.0319(5) 0.0017(5) 0.0108(4) 0.0036(4)
P4 0.0275(5) 0.0341(6) 0.0407(6) 0.0023(5) 0.0066(4) -0.0043(4)
O2 0.0316(14) 0.0235(13) 0.0287(14) -0.0014(10) 0.0083(11) -0.0029(10)
B3 0.053(4) 0.067(4) 0.053(3) 0.002(3) 0.031(3) -0.006(3)
B4 0.062(4) 0.045(3) 0.097(5) 0.010(3) 0.049(4) -0.008(3)
C27 0.0208(19) 0.035(2) 0.036(2) 0.0028(17) 0.0025(15) -0.0001(15)
C28 0.031(2) 0.037(2) 0.041(2) 0.0131(18) 0.0057(17) 0.0012(17)
C29 0.046(3) 0.028(2) 0.047(3) 0.0094(19) 0.003(2) -0.0068(18)
C30 0.040(3) 0.025(2) 0.047(3) 0.0018(18) 0.0014(19) -0.0024(17)
C31 0.030(2) 0.0251(19) 0.034(2) 0.0006(16) 0.0006(16) 0.0006(15)
C32 0.026(2) 0.0269(18) 0.030(2) 0.0034(15) 0.0021(15) 0.0002(15)
C33 0.028(2) 0.028(2) 0.032(2) -0.0019(16) -0.0004(16) 0.0016(15)
C34 0.028(2) 0.038(2) 0.039(2) -0.0097(18) -0.0010(16) 0.0024(17)
C35 0.044(3) 0.050(3) 0.030(2) -0.011(2) 0.0064(18) 0.006(2)
C36 0.035(2) 0.047(3) 0.030(2) 0.0016(18) 0.0087(17) 0.0058(18)
C37 0.0262(19) 0.033(2) 0.0295(19) 0.0014(16) 0.0039(14) 0.0007(15)
C38 0.0215(19) 0.029(2) 0.0277(19) -0.0004(15) 0.0009(14) 0.0030(14)
C39 0.045(3) 0.037(3) 0.048(3) 0.001(2) 0.011(2) 0.0090(19)
C40 0.049(3) 0.050(3) 0.054(3) -0.006(3) -0.010(2) -0.007(2)
C41 0.027(2) 0.040(2) 0.031(2) -0.0008(17) 0.0130(16) 0.0065(16)
C42 0.052(3) 0.039(3) 0.043(3) -0.003(2) 0.014(2) 0.004(2)
C43 0.016(2) 0.070(4) 0.051(3) -0.011(3) -0.0005(18) 0.005(2)
C44 0.049(3) 0.069(4) 0.050(3) -0.029(3) 0.009(2) -0.002(3)
C45 0.050(3) 0.057(4) 0.076(4) -0.024(3) 0.001(3) -0.022(3)
C46 0.057(3) 0.036(3) 0.063(3) -0.014(2) 0.003(2) 0.003(2)
C47 0.044(3) 0.0225(19) 0.034(2) 0.0046(16) 0.0126(18) -0.0036(16)
C48 0.059(3) 0.035(3) 0.050(3) -0.006(2) 0.017(2) -0.002(2)
C49 0.091(5) 0.036(3) 0.067(4) -0.005(3) 0.033(3) 0.007(3)
C50 0.065(4) 0.049(3) 0.076(4) 0.016(3) 0.038(3) 0.021(3)
C51 0.034(2) 0.050(3) 0.071(4) 0.008(3) 0.016(2) 0.003(2)
C52 0.038(3) 0.031(2) 0.050(3) 0.001(2) 0.014(2) -0.0030(17)

loop_
_atom_type_symbol
_atom_type_description
_atom_type_scat_dispersion_real
_atom_type_scat_dispersion_imag
_atom_type_scat_source
C C 0.0033 0.0016 'International Tables Vol C Tables 4.2.6.8 and 6.1.1.4'
H H 0.0000 0.0000 'International Tables Vol C Tables 4.2.6.8 and 6.1.1.4'
B B 0.0013 0.0007 'International Tables Vol C Tables 4.2.6.8 and 6.1.1.4'
O O 0.0106 0.0060 'International Tables Vol C Tables 4.2.6.8 and 6.1.1.4'
P P 0.1023 0.0942 'International Tables Vol C Tables 4.2.6.8 and 6.1.1.4'

loop_
_geom_angle_atom_site_label_1
_geom_angle_atom_site_label_2
_geom_angle_atom_site_label_3
_geom_angle
C15 P1 C13 106.7(2)
C15 P1 C1 103.52(18)
C13 P1 C1 106.1(2)
C15 P1 B1 114.4(2)
C13 P1 B1 112.1(3)
C1 P1 B1 113.3(2)
C14 P2 C21 106.4(2)
C14 P2 C12 105.7(2)
C21 P2 C12 104.5(2)
C14 P2 B2 112.9(4)
C21 P2 B2 113.6(3)
C12 P2 B2 113.0(3)
C6 O1 C11 106.1(3)
P1 B1 H1A 109.5
P1 B1 H1B 109.5
H1A B1 H1B 109.5
P1 B1 H1C 109.5
H1A B1 H1C 109.5
H1B B1 H1C 109.5
P2 B2 H2A 109.5
P2 B2 H2B 109.5
H2A B2 H2B 109.5
P2 B2 H2C 109.5
H2A B2 H2C 109.5
H2B B2 H2C 109.5
C6 C1 C2 115.7(4)
C6 C1 P1 123.1(3)
C2 C1 P1 121.1(3)
C3 C2 C1 120.9(4)
C3 C2 H2 119.5
C1 C2 H2 119.5
C4 C3 C2 121.7(4)
C4 C3 H3 119.2
C2 C3 H3 119.2
C3 C4 C5 119.3(4)
C3 C4 H4 120.4
C5 C4 H4 120.4
C4 C5 C6 117.3(4)
C4 C5 C7 136.2(4)
C6 C5 C7 106.5(3)
C1 C6 O1 124.4(4)
C1 C6 C5 125.1(4)
O1 C6 C5 110.6(3)
C8 C7 C11 117.9(4)
C8 C7 C5 136.3(4)
C11 C7 C5 105.7(4)
C9 C8 C7 119.2(4)
C9 C8 H8 120.4
C7 C8 H8 120.4
C8 C9 C10 121.8(4)
C8 C9 H9 119.1
C10 C9 H9 119.1
C12 C10 C9 120.1(5)
C12 C10 H10 119.9
C9 C10 H10 119.9
C12 C11 O1 124.1(4)
C12 C11 C7 124.8(4)
O1 C11 C7 111.1(3)
C11 C12 C10 116.2(4)
C11 C12 P2 124.0(3)
C10 C12 P2 119.8(4)
P1 C13 H13A 109.5
P1 C13 H13B 109.5
H13A C13 H13B 109.5
P1 C13 H13C 109.5
H13A C13 H13C 109.5
H13B C13 H13C 109.5
P2 C14 H14A 109.5
P2 C14 H14B 109.5
H14A C14 H14B 109.5
P2 C14 H14C 109.5
H14A C14 H14C 109.5
H14B C14 H14C 109.5
C20 C15 C16 118.5(4)
C20 C15 P1 119.1(3)
C16 C15 P1 122.4(3)
C17 C16 C15 120.0(5)
C17 C16 H16 120.0
C15 C16 H16 120.0
C16 C17 C18 121.1(5)
C16 C17 H17 119.5
C18 C17 H17 119.5
C17 C18 C19 118.3(4)
C17 C18 H18 120.9
C19 C18 H18 120.9
C20 C19 C18 120.6(5)
C20 C19 H19 119.7
C18 C19 H19 119.7
C19 C20 C15 121.4(4)
C19 C20 H20 119.3
C15 C20 H20 119.3
C22 C21 C26 119.0(4)
C22 C21 P2 120.1(4)
C26 C21 P2 120.8(4)
C23 C22 C21 121.0(5)
C23 C22 H22 119.5
C21 C22 H22 119.5
C22 C23 C24 119.0(6)
C22 C23 H23 120.5
C24 C23 H23 120.5
C25 C24 C23 119.5(5)
C25 C24 H24 120.3
C23 C24 H24 120.3
C24 C25 C26 122.4(6)
C24 C25 H25 118.8
C26 C25 H25 118.8
C25 C26 C21 119.0(5)
C25 C26 H26 120.5
C21 C26 H26 120.5
C41 P3 C39 107.0(2)
C41 P3 C27 103.21(18)
C39 P3 C27 105.9(2)
C41 P3 B3 113.8(2)
C39 P3 B3 112.4(3)
C27 P3 B3 113.6(3)
C37 P4 C47 105.39(18)
C37 P4 C40 105.5(2)
C47 P4 C40 106.7(2)
C37 P4 B4 112.4(3)
C47 P4 B4 113.7(3)
C40 P4 B4 112.6(3)
C38 O2 C32 106.2(3)
P3 B3 H3A 109.5
P3 B3 H3B 109.5
H3A B3 H3B 109.5
P3 B3 H3C 109.5
H3A B3 H3C 109.5
H3B B3 H3C 109.5
P4 B4 H4A 109.5
P4 B4 H4B 109.5
H4A B4 H4B 109.5
P4 B4 H4C 109.5
H4A B4 H4C 109.5
H4B B4 H4C 109.5
C32 C27 C28 115.6(4)
C32 C27 P3 122.9(3)
C28 C27 P3 121.5(3)
C27 C28 C29 121.2(4)
C27 C28 H28 119.4
C29 C28 H28 119.4
C30 C29 C28 121.7(4)
C30 C29 H29 119.1
C28 C29 H29 119.1
C29 C30 C31 118.7(4)
C29 C30 H30 120.6
C31 C30 H30 120.6
C32 C31 C30 118.2(4)
C32 C31 C33 105.4(3)
C30 C31 C33 136.4(4)
O2 C32 C27 124.1(4)
O2 C32 C31 111.4(3)
C27 C32 C31 124.6(4)
C38 C33 C34 118.3(4)
C38 C33 C31 106.1(3)
C34 C33 C31 135.6(4)
C35 C34 C33 118.3(4)
C35 C34 H34 120.8
C33 C34 H34 120.8
C34 C35 C36 121.6(4)
C34 C35 H35 119.2
C36 C35 H35 119.2
C35 C36 C37 121.7(4)
C35 C36 H36 119.2
C37 C36 H36 119.2
C38 C37 C36 115.8(4)
C38 C37 P4 123.2(3)
C36 C37 P4 121.0(3)
O2 C38 C37 124.8(3)
O2 C38 C33 110.9(3)
C37 C38 C33 124.3(4)
P3 C39 H39A 109.5
P3 C39 H39B 109.5
H39A C39 H39B 109.5
P3 C39 H39C 109.5
H39A C39 H39C 109.5
H39B C39 H39C 109.5
P4 C40 H40A 109.5
P4 C40 H40B 109.5
H40A C40 H40B 109.5
P4 C40 H40C 109.5
H40A C40 H40C 109.5
H40B C40 H40C 109.5
C46 C41 C42 116.5(4)
C46 C41 P3 123.2(3)
C42 C41 P3 120.3(3)
C43 C42 C41 121.7(5)
C43 C42 H42 119.1
C41 C42 H42 119.1
C44 C43 C42 119.4(5)
C44 C43 H43 120.3
C42 C43 H43 120.3
C45 C44 C43 119.4(5)
C45 C44 H44 120.3
C43 C44 H44 120.3
C44 C45 C46 122.2(5)
C44 C45 H45 118.9
C46 C45 H45 118.9
C45 C46 C41 120.8(5)
C45 C46 H46 119.6
C41 C46 H46 119.6
C52 C47 C48 119.3(4)
C52 C47 P4 120.0(4)
C48 C47 P4 120.6(4)
C47 C48 C49 119.4(5)
C47 C48 H48 120.3
C49 C48 H48 120.3
C50 C49 C48 120.5(5)
C50 C49 H49 119.8
C48 C49 H49 119.8
C51 C50 C49 119.5(5)
C51 C50 H50 120.2
C49 C50 H50 120.2
C52 C51 C50 120.3(5)
C52 C51 H51 119.8
C50 C51 H51 119.8
C51 C52 C47 120.9(5)
C51 C52 H52 119.6
C47 C52 H52 119.6

loop_
_geom_bond_atom_site_label_1
_geom_bond_atom_site_label_2
_geom_bond_distance
P1 C15 1.799(5)
P1 C13 1.804(5)
P1 C1 1.808(4)
P1 B1 1.906(5)
P2 C14 1.797(6)
P2 C21 1.810(5)
P2 C12 1.814(5)
P2 B2 1.909(6)
O1 C6 1.384(5)
O1 C11 1.390(4)
B1 H1A 0.9800
B1 H1B 0.9800
B1 H1C 0.9800
B2 H2A 0.9800
B2 H2B 0.9800
B2 H2C 0.9800
C1 C6 1.376(6)
C1 C2 1.397(6)
C2 C3 1.396(7)
C2 H2 0.9500
C3 C4 1.373(7)
C3 H3 0.9500
C4 C5 1.397(6)
C4 H4 0.9500
C5 C6 1.401(6)
C5 C7 1.440(6)
C7 C8 1.386(6)
C7 C11 1.397(6)
C8 C9 1.371(7)
C8 H8 0.9500
C9 C10 1.409(7)
C9 H9 0.9500
C10 C12 1.393(6)
C10 H10 0.9500
C11 C12 1.376(6)
C13 H13A 0.9800
C13 H13B 0.9800
C13 H13C 0.9800
C14 H14A 0.9800
C14 H14B 0.9800
C14 H14C 0.9800
C15 C20 1.371(6)
C15 C16 1.400(6)
C16 C17 1.374(7)
C16 H16 0.9500
C17 C18 1.380(8)
C17 H17 0.9500
C18 C19 1.393(7)
C18 H18 0.9500
C19 C20 1.363(6)
C19 H19 0.9500
C20 H20 0.9500
C21 C22 1.385(7)
C21 C26 1.402(7)
C22 C23 1.382(7)
C22 H22 0.9500
C23 C24 1.400(8)
C23 H23 0.9500
C24 C25 1.353(9)
C24 H24 0.9500
C25 C26 1.368(8)
C25 H25 0.9500
C26 H26 0.9500
P3 C41 1.789(4)
P3 C39 1.801(5)
P3 C27 1.806(4)
P3 B3 1.904(5)
P4 C37 1.802(4)
P4 C47 1.810(4)
P4 C40 1.814(5)
P4 B4 1.890(6)
O2 C38 1.378(5)
O2 C32 1.381(5)
B3 H3A 0.9800
B3 H3B 0.9800
B3 H3C 0.9800
B4 H4A 0.9800
B4 H4B 0.9800
B4 H4C 0.9800
C27 C32 1.388(6)
C27 C28 1.394(6)
C28 C29 1.401(7)
C28 H28 0.9500
C29 C30 1.372(7)
C29 H29 0.9500
C30 C31 1.402(6)
C30 H30 0.9500
C31 C32 1.394(6)
C31 C33 1.448(6)
C33 C38 1.396(5)
C33 C34 1.407(6)
C34 C35 1.376(7)
C34 H34 0.9500
C35 C36 1.390(6)
C35 H35 0.9500
C36 C37 1.392(6)
C36 H36 0.9500
C37 C38 1.379(5)
C39 H39A 0.9800
C39 H39B 0.9800
C39 H39C 0.9800
C40 H40A 0.9800
C40 H40B 0.9800
C40 H40C 0.9800
C41 C46 1.391(7)
C41 C42 1.407(6)
C42 C43 1.395(6)
C42 H42 0.9500
C43 C44 1.370(8)
C43 H43 0.9500
C44 C45 1.359(8)
C44 H44 0.9500
C45 C46 1.372(7)
C45 H45 0.9500
C46 H46 0.9500
C47 C52 1.383(6)
C47 C48 1.392(6)
C48 C49 1.403(8)
C48 H48 0.9500
C49 C50 1.380(8)
C49 H49 0.9500
C50 C51 1.380(8)
C50 H50 0.9500
C51 C52 1.380(6)
C51 H51 0.9500
C52 H52 0.9500

loop_
_geom_torsion_atom_site_label_1
_geom_torsion_atom_site_label_2
_geom_torsion_atom_site_label_3
_geom_torsion_atom_site_label_4
_geom_torsion
C15 P1 C1 C6 56.3(4)
C13 P1 C1 C6 -55.8(4)
B1 P1 C1 C6 -179.2(4)
C15 P1 C1 C2 -121.0(3)
C13 P1 C1 C2 126.8(3)
B1 P1 C1 C2 3.4(4)
C6 C1 C2 C3 0.4(6)
P1 C1 C2 C3 178.0(3)
C1 C2 C3 C4 0.0(6)
C2 C3 C4 C5 0.4(6)
C3 C4 C5 C6 -1.2(6)
C3 C4 C5 C7 -179.7(4)
C2 C1 C6 O1 179.1(4)
P1 C1 C6 O1 1.6(6)
C2 C1 C6 C5 -1.3(6)
P1 C1 C6 C5 -178.8(3)
C11 O1 C6 C1 179.3(4)
C11 O1 C6 C5 -0.4(4)
C4 C5 C6 C1 1.7(6)
C7 C5 C6 C1 -179.4(4)
C4 C5 C6 O1 -178.7(3)
C7 C5 C6 O1 0.3(4)
C4 C5 C7 C8 -4.3(8)
C6 C5 C7 C8 177.1(5)
C4 C5 C7 C11 178.6(4)
C6 C5 C7 C11 0.0(4)
C11 C7 C8 C9 -1.5(6)
C5 C7 C8 C9 -178.3(4)
C7 C8 C9 C10 -0.5(7)
C8 C9 C10 C12 2.0(7)
C6 O1 C11 C12 -179.7(4)
C6 O1 C11 C7 0.4(4)
C8 C7 C11 C12 2.1(6)
C5 C7 C11 C12 179.8(4)
C8 C7 C11 O1 -178.0(3)
C5 C7 C11 O1 -0.3(4)
O1 C11 C12 C10 179.5(4)
C7 C11 C12 C10 -0.6(6)
O1 C11 C12 P2 -1.7(6)
C7 C11 C12 P2 178.2(3)
C9 C10 C12 C11 -1.4(6)
C9 C10 C12 P2 179.7(3)
C14 P2 C12 C11 -56.8(4)
C21 P2 C12 C11 55.3(4)
B2 P2 C12 C11 179.3(5)
C14 P2 C12 C10 122.0(4)
C21 P2 C12 C10 -125.9(4)
B2 P2 C12 C10 -1.9(5)
C13 P1 C15 C20 152.2(3)
C1 P1 C15 C20 40.5(4)
B1 P1 C15 C20 -83.3(4)
C13 P1 C15 C16 -31.1(4)
C1 P1 C15 C16 -142.8(4)
B1 P1 C15 C16 93.4(5)
C20 C15 C16 C17 -0.4(7)
P1 C15 C16 C17 -177.1(4)
C15 C16 C17 C18 -1.7(8)
C16 C17 C18 C19 2.4(8)
C17 C18 C19 C20 -1.0(7)
C18 C19 C20 C15 -1.1(7)
C16 C15 C20 C19 1.8(7)
P1 C15 C20 C19 178.6(3)
C14 P2 C21 C22 152.7(4)
C12 P2 C21 C22 41.1(4)
B2 P2 C21 C22 -82.5(5)
C14 P2 C21 C26 -31.1(5)
C12 P2 C21 C26 -142.6(4)
B2 P2 C21 C26 93.8(5)
C26 C21 C22 C23 1.8(7)
P2 C21 C22 C23 178.1(4)
C21 C22 C23 C24 -1.0(8)
C22 C23 C24 C25 -1.1(8)
C23 C24 C25 C26 2.3(9)
C24 C25 C26 C21 -1.5(8)
C22 C21 C26 C25 -0.6(7)
P2 C21 C26 C25 -176.9(4)
C41 P3 C27 C32 -57.2(4)
C39 P3 C27 C32 55.2(4)
B3 P3 C27 C32 179.1(3)
C41 P3 C27 C28 120.7(3)
C39 P3 C27 C28 -126.9(3)
B3 P3 C27 C28 -3.0(4)
C32 C27 C28 C29 0.6(6)
P3 C27 C28 C29 -177.5(3)
C27 C28 C29 C30 -1.2(7)
C28 C29 C30 C31 0.5(7)
C29 C30 C31 C32 0.8(6)
C29 C30 C31 C33 -180.0(4)
C38 O2 C32 C27 -179.5(3)
C38 O2 C32 C31 0.4(4)
C28 C27 C32 O2 -179.3(3)
P3 C27 C32 O2 -1.3(5)
C28 C27 C32 C31 0.8(6)
P3 C27 C32 C31 178.8(3)
C30 C31 C32 O2 178.6(3)
C33 C31 C32 O2 -0.9(4)
C30 C31 C32 C27 -1.5(6)
C33 C31 C32 C27 179.0(3)
C32 C31 C33 C38 1.0(4)
C30 C31 C33 C38 -178.3(5)
C32 C31 C33 C34 -177.8(4)
C30 C31 C33 C34 2.8(8)
C38 C33 C34 C35 0.1(6)
C31 C33 C34 C35 178.9(4)
C33 C34 C35 C36 0.5(6)
C34 C35 C36 C37 0.0(7)
C35 C36 C37 C38 -1.2(6)
C35 C36 C37 P4 179.3(3)
C47 P4 C37 C38 -56.7(4)
C40 P4 C37 C38 55.9(4)
B4 P4 C37 C38 178.9(4)
C47 P4 C37 C36 122.7(3)
C40 P4 C37 C36 -124.7(4)
B4 P4 C37 C36 -1.6(4)
C32 O2 C38 C37 -180.0(3)
C32 O2 C38 C33 0.3(4)
C36 C37 C38 O2 -177.7(3)
P4 C37 C38 O2 1.8(5)
C36 C37 C38 C33 2.0(5)
P4 C37 C38 C33 -178.6(3)
C34 C33 C38 O2 178.3(3)
C31 C33 C38 O2 -0.9(4)
C34 C33 C38 C37 -1.5(6)
C31 C33 C38 C37 179.4(3)
C39 P3 C41 C46 31.2(5)
C27 P3 C41 C46 142.7(4)
B3 P3 C41 C46 -93.7(5)
C39 P3 C41 C42 -151.0(4)
C27 P3 C41 C42 -39.4(4)
B3 P3 C41 C42 84.2(4)
C46 C41 C42 C43 -1.1(7)
P3 C41 C42 C43 -179.1(4)
C41 C42 C43 C44 1.8(7)
C42 C43 C44 C45 -1.0(8)
C43 C44 C45 C46 -0.5(9)
C44 C45 C46 C41 1.2(9)
C42 C41 C46 C45 -0.4(7)
P3 C41 C46 C45 177.5(4)
C37 P4 C47 C52 -37.7(4)
C40 P4 C47 C52 -149.5(4)
B4 P4 C47 C52 85.8(4)
C37 P4 C47 C48 145.8(4)
C40 P4 C47 C48 34.0(4)
B4 P4 C47 C48 -90.7(4)
C52 C47 C48 C49 -0.3(7)
P4 C47 C48 C49 176.2(4)
C47 C48 C49 C50 1.5(8)
C48 C49 C50 C51 -1.8(8)
C49 C50 C51 C52 1.0(8)
C50 C51 C52 C47 0.2(8)
C48 C47 C52 C51 -0.5(7)
P4 C47 C52 C51 -177.1(4)
